data_1577465
loop_
_publ_author_name
_publ_author_id_orcid
'Lutz, Martin' 0000-0003-1524-9629

_publ_section_title
;
 Twinned L-aspartic acid
;
_journal_coeditor_code II4003
_journal_issue 10
_journal_name_full IUCrData
_journal_page_first 0
_journal_page_last 0
_journal_paper_doi 10.1107/S241431462500879X
_journal_volume 10
_journal_year 2025
_chemical_absolute_configuration rm
_chemical_formula_moiety 'C4 H7 N O4'
_chemical_formula_sum 'C4 H7 N O4'
_chemical_formula_weight 133.105
_space_group_crystal_system monoclinic
_space_group_IT_number 4
_space_group_name_Hall 'P 2yb'
_space_group_name_H-M_alt 'P 1 21 1'
_atom_sites_solution_hydrogens difmap
_atom_sites_solution_primary dual
_atom_sites_solution_secondary difmap
_audit_creation_method
;
Olex2 1.5
(compiled 2024.02.16 svn.r378c4104 for OlexSys, GUI svn.r6928)
;
_cell_angle_alpha 90
_cell_angle_beta 100.442(2)
_cell_angle_gamma 90
_cell_formula_units_Z 2
_cell_length_a 5.1237(2)
_cell_length_b 6.9197(3)
_cell_length_c 7.6006(4)
_cell_measurement_reflns_used 4378
_cell_measurement_temperature 150.15
_cell_measurement_theta_max 30.00
_cell_measurement_theta_min 4.04
_cell_volume 265.01(2)
_computing_cell_refinement Peakref
_computing_data_collection Apex3
_computing_data_reduction 'Eval15, Twinabs'
_computing_molecular_graphics 'Olex2 1.5 (Dolomanov et al., 2009)'
_computing_publication_material 'Olex2 1.5 (Dolomanov et al., 2009)'
_computing_structure_refinement 'olex2.refine 1.5 (Bourhis et al., 2015)'
_computing_structure_solution SHELXT
_diffrn_ambient_temperature 150.15
_diffrn_measured_fraction_theta_full 1.0000
_diffrn_measured_fraction_theta_max 1.0000
_diffrn_measurement_device_type 'Bruker Kappa ApexII'
_diffrn_measurement_method '\f and \w scans'
_diffrn_radiation_type 'Mo K\a'
_diffrn_radiation_wavelength 0.71073
_diffrn_reflns_av_R_equivalents 0.0272
_diffrn_reflns_av_unetI/netI 0.0203
_diffrn_reflns_limit_h_max 7
_diffrn_reflns_limit_h_min -7
_diffrn_reflns_limit_k_max 9
_diffrn_reflns_limit_k_min -9
_diffrn_reflns_limit_l_max 10
_diffrn_reflns_limit_l_min -10
_diffrn_reflns_number 11270
_diffrn_reflns_theta_full 25.2417
_diffrn_reflns_theta_max 30.01
_diffrn_reflns_theta_min 2.73
_diffrn_source 'sealed tube'
_exptl_absorpt_coefficient_mu 0.151
_exptl_absorpt_correction_T_max 0.7460
_exptl_absorpt_correction_T_min 0.6541
_exptl_absorpt_correction_type multi-scan
_exptl_absorpt_process_details TWINABS-2012/1
_exptl_crystal_colour colourless
_exptl_crystal_density_diffrn 1.668
_exptl_crystal_description plate
_exptl_crystal_F_000 140.133
_exptl_crystal_size_max 0.32
_exptl_crystal_size_mid 0.16
_exptl_crystal_size_min 0.05
_refine_diff_density_max 0.3047
_refine_diff_density_min -0.1757
_refine_ls_abs_structure_details 'Hooft, R.W.W., Straver, L.H., Spek, A.L. (2010). J. Appl. Cryst., 43, 665-668.'
_refine_ls_abs_structure_Flack 0.1(2)
_refine_ls_goodness_of_fit_ref 1.0547
_refine_ls_hydrogen_treatment mixed
_refine_ls_matrix_type full
_refine_ls_number_constraints 5
_refine_ls_number_parameters 99
_refine_ls_number_reflns 1557
_refine_ls_number_restraints 1
_refine_ls_restrained_S_all 1.0547
_refine_ls_R_factor_all 0.0264
_refine_ls_R_factor_gt 0.0258
_refine_ls_shift/su_max 0.0007
_refine_ls_shift/su_mean 0.0001
_refine_ls_structure_factor_coef Fsqd
_refine_ls_weighting_details 'w=1/[\s^2^(Fo^2^)+(0.0460P)^2^+0.0143P] where P=(Fo^2^+2Fc^2^)/3'
_refine_ls_weighting_scheme calc
_refine_ls_wR_factor_gt 0.0681
_refine_ls_wR_factor_ref 0.0685
_reflns_number_gt 1522
_reflns_number_total 1557
_reflns_threshold_expression I>=2u(I)
_cod_data_source_file ii4003sup1.cif
_cod_data_source_block Ia
_cod_original_cell_volume 265.013(19)
_cod_original_sg_symbol_Hall ' P 2yb'
_cod_database_code 1577465

loop_
_space_group_symop_id
_space_group_symop_operation_xyz
1 x,y,z
2 -x,y+1/2,-z

loop_
_atom_site_type_symbol
_atom_site_label
_atom_site_fract_x
_atom_site_fract_y
_atom_site_fract_z
_atom_site_U_iso_or_equiv
_atom_site_adp_type
_atom_site_occupancy
O O1 0.68132(15) 0.51119(13) 0.01802(11) 0.01613(18) Uani 1.000000
O O2 0.25187(16) 0.52336(13) -0.10959(10) 0.01648(18) Uani 1.000000
O O3 0.38789(16) 0.48596(13) 0.58289(11) 0.01603(17) Uani 1.000000
H H3 0.333(5) 0.489(5) 0.691(3) 0.051(6) Uiso 1.000000
O O4 0.0023(2) 0.33238(17) 0.49259(13) 0.0283(2) Uani 1.000000
N N1 0.14057(19) 0.71721(14) 0.18338(12) 0.01218(18) Uani 1.000000
H H1a -0.019(3) 0.662(3) 0.118(2) 0.018(4) Uiso 1.000000
H H1b 0.102(4) 0.754(3) 0.295(3) 0.023(4) Uiso 1.000000
H H1c 0.183(4) 0.826(4) 0.126(3) 0.033(5) Uiso 1.000000
C C1 0.4400(2) 0.53553(15) 0.02088(13) 0.01090(19) Uani 1.000000
C C2 0.3650(2) 0.57621(15) 0.20458(14) 0.01019(19) Uani 1.000000
H H2 0.5217(2) 0.63118(15) 0.28706(14) 0.0122(2) Uiso 1.000000
C C3 0.2852(3) 0.38469(16) 0.27988(14) 0.0144(2) Uani 1.000000
H H3a 0.1335(3) 0.33005(16) 0.19522(14) 0.0172(2) Uiso 1.000000
H H3b 0.4351(3) 0.29300(16) 0.28733(14) 0.0172(2) Uiso 1.000000
C C4 0.2085(2) 0.40003(15) 0.46296(14) 0.0136(2) Uani 1.000000

loop_
_atom_site_aniso_label
_atom_site_aniso_U_11
_atom_site_aniso_U_22
_atom_site_aniso_U_33
_atom_site_aniso_U_12
_atom_site_aniso_U_13
_atom_site_aniso_U_23
O1 0.0128(3) 0.0202(4) 0.0161(3) 0.0004(3) 0.0045(3) -0.0042(3)
O2 0.0151(4) 0.0252(4) 0.0095(3) -0.0014(4) 0.0030(3) -0.0030(3)
O3 0.0178(4) 0.0199(4) 0.0109(3) -0.0024(3) 0.0041(3) -0.0026(3)
O4 0.0306(5) 0.0407(6) 0.0151(4) -0.0180(5) 0.0085(4) -0.0031(4)
N1 0.0144(4) 0.0121(4) 0.0108(4) 0.0022(4) 0.0041(3) 0.0004(3)
C1 0.0144(4) 0.0095(4) 0.0100(4) -0.0016(4) 0.0054(3) -0.0006(4)
C2 0.0120(4) 0.0109(5) 0.0080(4) 0.0012(3) 0.0027(4) -0.0009(3)
C3 0.0239(5) 0.0108(4) 0.0093(4) -0.0009(4) 0.0057(4) 0.0006(4)
C4 0.0203(5) 0.0117(4) 0.0090(4) -0.0003(4) 0.0033(4) 0.0013(4)

loop_
_atom_type_symbol
_atom_type_scat_Cromer_Mann_a1
_atom_type_scat_Cromer_Mann_a2
_atom_type_scat_Cromer_Mann_a3
_atom_type_scat_Cromer_Mann_a4
_atom_type_scat_Cromer_Mann_b1
_atom_type_scat_Cromer_Mann_b2
_atom_type_scat_Cromer_Mann_b3
_atom_type_scat_Cromer_Mann_b4
_atom_type_scat_Cromer_Mann_c
_atom_type_scat_dispersion_source
_atom_type_scat_dispersion_real
_atom_type_scat_dispersion_imag
_atom_type_scat_source
C 2.31000 1.02000 1.58860 0.86500 20.84390 10.20750 0.56870 51.65120 0.21560 'Brennan, Cowan, Rev. Sci. Instrum., 1992, 63, 850' 0.00313 0.00162 'International Tables Volume C Table 6.1.1.4 (pp. 500-502)'
H 0.49300 0.32291 0.14019 0.04081 10.51090 26.12570 3.14236 57.79970 0.00304 'Brennan, Cowan, Rev. Sci. Instrum., 1992, 63, 850' 0.00000 0.00000 'International Tables Volume C Table 6.1.1.4 (pp. 500-502)'
N 12.21260 3.13220 2.01250 1.16630 0.00570 9.89330 28.99750 0.58260 -11.52900 'Brennan, Cowan, Rev. Sci. Instrum., 1992, 63, 850' 0.00612 0.00332 'International Tables Volume C Table 6.1.1.4 (pp. 500-502)'
O 3.04850 2.28680 1.54630 0.86700 13.27710 5.70110 0.32390 32.90890 0.25080 'Brennan, Cowan, Rev. Sci. Instrum., 1992, 63, 850' 0.01085 0.00610 'International Tables Volume C Table 6.1.1.4 (pp. 500-502)'

loop_
_geom_angle_atom_site_label_1
_geom_angle_atom_site_label_2
_geom_angle_atom_site_label_3
_geom_angle_site_symmetry_1
_geom_angle_site_symmetry_3
_geom_angle
C4 O3 H3 . . 110.1(16)
H1b N1 H1a . . 106.0(15)
H1c N1 H1a . . 109.8(17)
H1c N1 H1b . . 108.0(18)
C2 N1 H1a . . 111.4(11)
C2 N1 H1b . . 111.2(12)
C2 N1 H1c . . 110.3(13)
O2 C1 O1 . . 126.66(10)
C2 C1 O1 . . 116.74(9)
C2 C1 O2 . . 116.55(9)
C1 C2 N1 . . 109.58(8)
H2 C2 N1 . . 109.51(5)
H2 C2 C1 . . 109.51(5)
C3 C2 N1 . . 110.72(9)
C3 C2 C1 . . 107.98(8)
C3 C2 H2 . . 109.51(6)
H3a C3 C2 . . 108.64(6)
H3b C3 C2 . . 108.64(6)
H3b C3 H3a . . 107.6
C4 C3 C2 . . 114.47(8)
C4 C3 H3a . . 108.64(6)
C4 C3 H3b . . 108.64(6)
O4 C4 O3 . . 124.69(10)
C3 C4 O3 . . 113.79(10)
C3 C4 O4 . . 121.49(10)

loop_
_geom_bond_atom_site_label_1
_geom_bond_atom_site_label_2
_geom_bond_site_symmetry_2
_geom_bond_distance
O1 C1 . 1.2522(13)
O2 C1 . 1.2541(13)
O3 H3 . 0.91(3)
O3 C4 . 1.3136(14)
O4 C4 . 1.2136(16)
N1 H1a . 0.957(18)
N1 H1b . 0.941(19)
N1 H1c . 0.92(2)
N1 C2 . 1.4943(14)
C1 C2 . 1.5398(14)
C2 H2 . 1.0000
C2 C3 . 1.5283(15)
C3 H3a . 0.9900
C3 H3b . 0.9900
C3 C4 . 1.5166(14)

loop_
_geom_hbond_atom_site_label_D
_geom_hbond_atom_site_label_H
_geom_hbond_atom_site_label_A
_geom_hbond_site_symmetry_A
_geom_hbond_distance_DH
_geom_hbond_distance_HA
_geom_hbond_distance_DA
_geom_hbond_angle_DHA
O3 H3 O2 1_556 0.91(3) 1.66(3) 2.5703(12) 172(3)
N1 H1a O1 1_455 0.957(18) 1.896(18) 2.8420(13) 169.2(16)
N1 H1b O4 2_556 0.941(19) 1.870(19) 2.8089(13) 175.3(17)
N1 H1c O1 2_655 0.92(2) 1.90(2) 2.7965(12) 166(2)

loop_
_geom_torsion_atom_site_label_1
_geom_torsion_atom_site_label_2
_geom_torsion_atom_site_label_3
_geom_torsion_atom_site_label_4
_geom_torsion_site_symmetry_1
_geom_torsion_site_symmetry_2
_geom_torsion_site_symmetry_3
_geom_torsion_site_symmetry_4
_geom_torsion
O1 C1 C2 N1 . . . . 143.71(10)
O1 C1 C2 C3 . . . . -95.61(11)
O2 C1 C2 N1 . . . . -38.75(11)
O2 C1 C2 C3 . . . . 81.93(11)
O3 C4 C3 C2 . . . . -53.03(11)
O4 C4 C3 C2 . . . . 129.02(12)
N1 C2 C3 C4 . . . . -60.79(9)
C1 C2 C3 C4 . . . . 179.25(8)

loop_
_twin_individual_id
_twin_individual_mass_fraction_refined
1 0.537(3)
2 0.463(3)

_cod_database_fobs_code 1577465
